data_4100532
loop_
_publ_author_name
'Gussenhoven, Emily M.'
'Fettinger, James C.'
'Pham, David M.'
'Malwitz, Mark A.'
'Balch, Alan L.'

_publ_section_title
;
 A Reversible Polymorphic Phase Change Which Affects the Luminescence and
 Aurophilic Interactions in the Gold(I) Cluster Complex,
 [\m~3~-S(AuCNC~7~H~13~)~3~](SbF~6~)
;
_journal_coden_ASTM JACSAT
_journal_issue 31
_journal_name_full 'Journal of the American Chemical Society'
_journal_page_first 10838
_journal_page_last 10839
_journal_paper_doi 10.1021/ja052799q
_journal_volume 127
_journal_year 2005
_chemical_formula_moiety 'C24 H39 Au3 N3 S, F6 Sb'
_chemical_formula_sum 'C24 H39 Au3 F6 N3 S Sb'
_chemical_formula_weight 1228.29
_space_group_crystal_system orthorhombic
_space_group_IT_number 36
_space_group_name_Hall 'C 2c -2'
_space_group_name_H-M_alt 'C m c 21'
_cell_angle_alpha 90.00
_cell_angle_beta 90.00
_cell_angle_gamma 90.00
_cell_formula_units_Z 8
_cell_length_a 15.1136(8)
_cell_length_b 26.6130(14)
_cell_length_c 15.9880(9)
_cell_measurement_temperature 190(2)
_cell_volume 6430.7(6)
_diffrn_ambient_temperature 190(2)
_exptl_crystal_density_diffrn 2.537
_cod_depositor_comments
;
 Updating space group information.

 Antanas Vaitkus,
 2018-07-16

 Adding full bibliography. The middle initial for Mark A. Malwitz was
 changed from 'M.' to 'A.' as stated in the corrections (doi:
 10.1021/ja056393p).

 Antanas Vaitkus,
 2018-07-16

The following automatic conversions were performed:
'_symmetry_cell_setting' value 'Orthorhombic' changed to 'orthorhombic'
according to '/home/saulius/struct/CIF-dictionaries/cif_core.dic'
dictionary named 'cif_core.dic' version 2.4.1 from 2010-06-29.

Automatic conversion script
Id: cif_fix_enum 1527 2010-12-29 10:47:43Z saulius 

 Corrected the order of data items in the the CITATION_AUTHOR loop
 and uniquified the _citation_author_ordinal data item values.
 
 Antanas Vaitkus,
 2021-05-03
;
_cod_database_code 4100532

loop_
_space_group_symop_id
_space_group_symop_operation_xyz
1 'x, y, z'
2 '-x, -y, z+1/2'
3 'x, -y, z+1/2'
4 '-x, y, z'
5 'x+1/2, y+1/2, z'
6 '-x+1/2, -y+1/2, z+1/2'
7 'x+1/2, -y+1/2, z+1/2'
8 '-x+1/2, y+1/2, z'

loop_
_atom_site_label
_atom_site_type_symbol
_atom_site_fract_x
_atom_site_fract_y
_atom_site_fract_z
_atom_site_U_iso_or_equiv
_atom_site_adp_type
_atom_site_occupancy
_atom_site_symmetry_multiplicity
_atom_site_calc_flag
_atom_site_refinement_flags
_atom_site_disorder_assembly
_atom_site_disorder_group
Au1 Au 0.11099(3) 0.560876(18) 0.55377(3) 0.06290(14) Uani 1 1 d . . .
Au2 Au 0.0000 0.65475(3) 0.48250(4) 0.06350(19) Uani 1 2 d S . .
S1 S 0.0000 0.5694(2) 0.4576(3) 0.0703(12) Uani 1 2 d S . .
C1 C 0.2090(11) 0.5512(8) 0.6297(10) 0.096(5) Uani 1 1 d . . .
N1 N 0.2656(12) 0.5399(6) 0.6720(11) 0.104(4) Uiso 1 1 d . . .
C2 C 0.3379(14) 0.5242(6) 0.7375(12) 0.120(6) Uiso 1 1 d D . .
H2 H 0.3892 0.5098 0.7061 0.144 Uiso 1 1 calc R . .
C3 C 0.3630(14) 0.5744(6) 0.7661(14) 0.121(7) Uiso 1 1 d D . .
H3A H 0.3769 0.5944 0.7155 0.146 Uiso 1 1 calc R . .
H3B H 0.4191 0.5707 0.7975 0.146 Uiso 1 1 calc R . .
C4 C 0.3042(13) 0.6053(7) 0.8178(11) 0.106(5) Uiso 1 1 d D . .
H4A H 0.2542 0.6164 0.7824 0.127 Uiso 1 1 calc R . .
H4B H 0.3372 0.6358 0.8348 0.127 Uiso 1 1 calc R . .
C5 C 0.2674(18) 0.5822(8) 0.8937(13) 0.146(9) Uiso 1 1 d D . .
H5A H 0.3185 0.5778 0.9317 0.175 Uiso 1 1 calc R . .
H5B H 0.2301 0.6086 0.9193 0.175 Uiso 1 1 calc R . .
C6 C 0.2161(15) 0.5359(6) 0.9020(12) 0.124(7) Uiso 1 1 d D . .
H6A H 0.1531 0.5459 0.9049 0.149 Uiso 1 1 calc R . .
H6B H 0.2313 0.5213 0.9571 0.149 Uiso 1 1 calc R . .
C7 C 0.2220(9) 0.4950(6) 0.8408(9) 0.086(4) Uiso 1 1 d D . .
H7A H 0.1739 0.5006 0.7998 0.103 Uiso 1 1 calc R . .
H7B H 0.2071 0.4636 0.8711 0.103 Uiso 1 1 calc R . .
C8 C 0.3024(10) 0.4844(6) 0.7922(10) 0.090(4) Uiso 1 1 d D . .
H8A H 0.2905 0.4546 0.7570 0.108 Uiso 1 1 calc R . .
H8B H 0.3496 0.4749 0.8322 0.108 Uiso 1 1 calc R . .
C9 C 0.0000 0.7276(8) 0.4946(14) 0.079(5) Uiso 1 2 d S . .
N9 N 0.0000 0.7701(10) 0.4957(16) 0.116(7) Uiso 1 2 d S . .
C10 C 0.0000 0.8280(13) 0.499(3) 0.135(11) Uiso 1 2 d SD . .
H10 H 0.0000 0.8395 0.4392 0.162 Uiso 1 2 calc SR . .
C11 C 0.0841(18) 0.8447(14) 0.534(2) 0.190(14) Uiso 1 1 d D . .
H11A H 0.1327 0.8289 0.5022 0.228 Uiso 1 1 calc R . .
H11B H 0.0889 0.8815 0.5263 0.228 Uiso 1 1 calc R . .
C12 C 0.097(3) 0.8336(13) 0.623(2) 0.205(15) Uiso 1 1 d D . .
H12A H 0.1611 0.8350 0.6367 0.246 Uiso 1 1 calc R . .
H12B H 0.0753 0.7994 0.6357 0.246 Uiso 1 1 calc R . .
C13 C 0.0486(3) 0.8709(13) 0.672(2) 0.209(15) Uiso 1 1 d D . .
H13A H 0.0681 0.9045 0.6532 0.250 Uiso 1 1 calc R . .
H13B H 0.0681 0.8673 0.7311 0.250 Uiso 1 1 calc R . .
Au3 Au 0.11083(4) 0.67379(2) 0.67578(4) 0.08114(19) Uani 1 1 d . . .
Au4 Au 0.0000 0.57834(3) 0.74672(5) 0.0680(2) Uani 1 2 d S . .
S2 S 0.0000 0.6627(2) 0.7719(5) 0.0947(18) Uani 1 2 d S . .
C21 C 0.2088(11) 0.6839(6) 0.5986(11) 0.083(4) Uiso 1 1 d . . .
N21 N 0.2702(11) 0.6845(6) 0.5582(11) 0.102(4) Uiso 1 1 d . . .
C22 C 0.3502(15) 0.6822(6) 0.4901(13) 0.122(6) Uiso 1 1 d D . .
H22 H 0.4051 0.6697 0.5180 0.146 Uiso 1 1 calc R . .
C23 C 0.3215(12) 0.6455(7) 0.4264(12) 0.113(6) Uiso 1 1 d D . .
H23A H 0.3725 0.6388 0.3891 0.136 Uiso 1 1 calc R . .
H23B H 0.3073 0.6137 0.4554 0.136 Uiso 1 1 calc R . .
C24 C 0.2453(12) 0.6589(8) 0.3734(13) 0.112(6) Uiso 1 1 d D . .
H24A H 0.2224 0.6280 0.3467 0.134 Uiso 1 1 calc R . .
H24B H 0.1978 0.6726 0.4095 0.134 Uiso 1 1 calc R . .
C25 C 0.265(3) 0.6959(11) 0.308(2) 0.25(2) Uiso 1 1 d D . .
H25A H 0.3186 0.6852 0.2765 0.297 Uiso 1 1 calc R . .
H25B H 0.2152 0.6975 0.2677 0.297 Uiso 1 1 calc R . .
C26 C 0.280(3) 0.7458(14) 0.3439(18) 0.216(16) Uiso 1 1 d D . .
H26A H 0.2309 0.7662 0.3212 0.260 Uiso 1 1 calc R . .
H26B H 0.3338 0.7579 0.3147 0.260 Uiso 1 1 calc R . .
C27 C 0.2909(17) 0.7647(10) 0.4294(16) 0.157(10) Uiso 1 1 d D . .
H27A H 0.3082 0.8005 0.4271 0.189 Uiso 1 1 calc R . .
H27B H 0.2333 0.7626 0.4588 0.189 Uiso 1 1 calc R . .
C28 C 0.3573(16) 0.7369(7) 0.4776(17) 0.137(7) Uiso 1 1 d D . .
H28A H 0.3598 0.7525 0.5338 0.164 Uiso 1 1 calc R . .
H28B H 0.4153 0.7433 0.4508 0.164 Uiso 1 1 calc R . .
C29 C 0.0000 0.5058(9) 0.7321(14) 0.072(5) Uani 1 2 d S . .
N29 N 0.0000 0.4610(6) 0.7292(9) 0.073(4) Uani 1 2 d S . .
C30 C 0.0000 0.4064(7) 0.7162(10) 0.077(6) Uani 1 2 d SD . .
H30 H 0.0000 0.3912 0.7734 0.092 Uiso 1 2 calc SR . .
C31 C -0.0847(8) 0.3908(6) 0.6776(9) 0.090(4) Uiso 1 1 d D . .
H31A H -0.0870 0.3536 0.6769 0.109 Uiso 1 1 calc R . .
H31B H -0.1337 0.4027 0.7137 0.109 Uiso 1 1 calc R . .
C32 C -0.1005(12) 0.4091(7) 0.5923(9) 0.099(5) Uiso 1 1 d D . .
H32A H -0.0882 0.4456 0.5911 0.119 Uiso 1 1 calc R . .
H32B H -0.1640 0.4046 0.5793 0.119 Uiso 1 1 calc R . .
C33 C -0.0484(3) 0.3851(10) 0.5252(14) 0.165(11) Uiso 1 1 d D . .
H33A H -0.0673 0.3495 0.5228 0.198 Uiso 1 1 calc R . .
H33B H -0.0673 0.4008 0.4720 0.198 Uiso 1 1 calc R . .
Sb1 Sb 0.0000 0.23020(5) 0.73564(10) 0.0825(4) Uani 1 2 d SD . .
F1 F 0.0000 0.1707(6) 0.6787(11) 0.178(9) Uiso 1 2 d SD A .
F3 F 0.0000 0.2901(5) 0.7926(10) 0.138(6) Uiso 1 2 d SD A .
F2 F 0.0000 0.1952(7) 0.8342(11) 0.15(2) Uiso 0.34 2 d SPD A 1
F4 F 0.0000 0.2644(7) 0.6349(12) 0.091(10) Uiso 0.34 2 d SPD A 1
F5 F 0.1212(9) 0.2300(6) 0.7346(11) 0.19(2) Uiso 0.34 1 d PD A 1
F2A F 0.0822(15) 0.2059(7) 0.8112(13) 0.165(8) Uiso 0.66 1 d PD A 2
F4A F 0.0834(16) 0.2562(8) 0.6638(16) 0.208(11) Uiso 0.66 1 d PD A 2
Sb2 Sb 0.5000 0.47303(5) 0.00773(7) 0.0635(3) Uani 1 2 d S . .
F7 F 0.5000 0.5322(5) -0.0522(9) 0.097(4) Uani 1 2 d S . .
F8 F 0.5000 0.4384(5) -0.0912(7) 0.089(4) Uani 1 2 d S . .
F9 F 0.5000 0.4140(8) 0.0675(11) 0.136(6) Uani 1 2 d S . .
F10 F 0.5000 0.5119(9) 0.1080(10) 0.145(7) Uani 1 2 d S . .
F11 F 0.3794(5) 0.4713(5) 0.0084(8) 0.109(3) Uani 1 1 d . . .

loop_
_atom_site_aniso_label
_atom_site_aniso_U_11
_atom_site_aniso_U_22
_atom_site_aniso_U_33
_atom_site_aniso_U_23
_atom_site_aniso_U_13
_atom_site_aniso_U_12
Au1 0.0758(3) 0.0644(3) 0.0485(2) 0.0063(2) 0.0059(2) 0.0088(2)
Au2 0.0654(4) 0.0735(4) 0.0516(3) 0.0126(3) 0.000 0.000
S1 0.085(3) 0.080(3) 0.046(2) 0.002(2) 0.000 0.000
C1 0.078(10) 0.141(14) 0.070(9) 0.019(9) 0.013(8) 0.036(10)
Au3 0.0873(4) 0.0686(3) 0.0875(4) 0.0072(3) -0.0138(3) -0.0069(3)
Au4 0.0651(4) 0.0675(4) 0.0715(5) 0.0100(4) 0.000 0.000
S2 0.110(5) 0.074(3) 0.100(5) 0.000(3) 0.000 0.000
C29 0.050(9) 0.093(14) 0.074(12) 0.009(11) 0.000 0.000
N29 0.098(12) 0.075(10) 0.048(8) 0.017(7) 0.000 0.000
C30 0.133(18) 0.061(10) 0.036(8) 0.005(7) 0.000 0.000
Sb1 0.1089(11) 0.0578(6) 0.0809(9) 0.0125(7) 0.000 0.000
Sb2 0.0552(6) 0.0838(8) 0.0515(6) 0.0014(5) 0.000 0.000
F7 0.088(8) 0.101(9) 0.101(9) 0.027(7) 0.000 0.000
F8 0.082(8) 0.134(11) 0.052(6) -0.030(6) 0.000 0.000
F9 0.142(13) 0.163(15) 0.102(11) 0.073(11) 0.000 0.000
F10 0.136(14) 0.21(2) 0.088(10) -0.054(12) 0.000 0.000
F11 0.055(5) 0.154(10) 0.120(8) 0.001(7) 0.012(5) -0.018(5)

loop_
_citation_author_citation_id
_citation_author_ordinal
_citation_author_name
1 1 'Gussenhoven, Emily M.'
1 2 'Fettinger, James C.'
1 3 'Pham, David M.'
1 4 'Malwitz, Mark A.'
1 5 'Balch, Alan L.'

loop_
_citation_id
_citation_journal_full
_citation_journal_id_ASTM
_citation_year
_citation_journal_volume
_citation_journal_issue
_citation_page_first
_citation_page_last
_citation_title
_citation_doi
_citation_special_details
1 'Journal of the American Chemical Society' JACSAT 2005 127 46 16338 16338
;
 A Reversible Polymorphic Phase Change Which Affects the Luminescence and
 Aurophilic Interactions in the Gold(I) Cluster Complex,
 [\m3-S(AuCNC7H13)3](SbF6) [J. Am. Chem. Soc.2005,127, 10838--10839]
;
10.1021/ja056393p
;
 Article contains corrections for the original publication. It only deals
 with the incorrectly printed initials of one of the authors
 (Mark A. Malwitz was incorrectly printed as Mark M. Malwitz).
;

loop_
_geom_bond_atom_site_label_1
_geom_bond_atom_site_label_2
_geom_bond_distance
_geom_bond_site_symmetry_2
_geom_bond_publ_flag
Au1 C1 1.933(18) . ?
Au1 S1 2.287(3) . ?
Au1 Au2 3.2178(8) . ?
Au1 Au1 3.3548(10) 4 ?
Au2 C9 1.95(2) . ?
Au2 S1 2.305(6) . ?
Au2 Au1 3.2177(8) 4 ?
S1 Au1 2.287(3) 4 ?
C1 N1 1.13(2) . ?
N1 C2 1.57(3) . ?
C2 C3 1.464(8) . ?
C2 C8 1.473(8) . ?
C2 H2 1.0000 . ?
C3 C4 1.465(8) . ?
C3 H3A 0.9900 . ?
C3 H3B 0.9900 . ?
C4 C5 1.470(8) . ?
C4 H4A 0.9900 . ?
C4 H4B 0.9900 . ?
C5 C6 1.460(8) . ?
C5 H5A 0.9900 . ?
C5 H5B 0.9900 . ?
C6 C7 1.467(8) . ?
C6 H6A 0.9900 . ?
C6 H6B 0.9900 . ?
C7 C8 1.470(8) . ?
C7 H7A 0.9900 . ?
C7 H7B 0.9900 . ?
C8 H8A 0.9900 . ?
C8 H8B 0.9900 . ?
C9 N9 1.13(3) . ?
N9 C10 1.54(4) . ?
C10 C11 1.461(9) . ?
C10 C11 1.461(8) 4 ?
C10 H10 1.0000 . ?
C11 C12 1.461(9) . ?
C11 H11A 0.9900 . ?
C11 H11B 0.9900 . ?
C12 C13 1.467(8) . ?
C12 H12A 0.9900 . ?
C12 H12B 0.9900 . ?
C13 C13 1.469(9) 4 ?
C13 H13A 0.9900 . ?
C13 H13B 0.9900 . ?
Au3 C21 1.947(18) . ?
Au3 S2 2.292(5) . ?
Au3 Au4 3.2472(9) . ?
Au3 Au3 3.3502(13) 4 ?
Au4 C29 1.94(2) . ?
Au4 S2 2.281(6) . ?
Au4 Au3 3.2473(9) 4 ?
S2 Au3 2.292(5) 4 ?
C21 N21 1.13(2) . ?
N21 C22 1.63(3) . ?
C22 C28 1.473(8) . ?
C22 C23 1.477(8) . ?
C22 H22 1.0000 . ?
C23 C24 1.474(8) . ?
C23 H23A 0.9900 . ?
C23 H23B 0.9900 . ?
C24 C25 1.470(8) . ?
C24 H24A 0.9900 . ?
C24 H24B 0.9900 . ?
C25 C26 1.466(8) . ?
C25 H25A 0.9900 . ?
C25 H25B 0.9900 . ?
C26 C27 1.467(8) . ?
C26 H26A 0.9900 . ?
C26 H26B 0.9900 . ?
C27 C28 1.466(8) . ?
C27 H27A 0.9900 . ?
C27 H27B 0.9900 . ?
C28 H28A 0.9900 . ?
C28 H28B 0.9900 . ?
C29 N29 1.19(3) . ?
N29 C30 1.47(2) . ?
C30 C31 1.480(8) . ?
C30 C31 1.480(8) 4 ?
C30 H30 1.0000 . ?
C31 C32 1.469(8) . ?
C31 H31A 0.9900 . ?
C31 H31B 0.9900 . ?
C32 C33 1.475(8) . ?
C32 H32A 0.9900 . ?
C32 H32B 0.9900 . ?
C33 C33 1.464(8) 4 ?
C33 H33A 0.9900 . ?
C33 H33B 0.9900 . ?
Sb1 F1 1.828(15) . ?
Sb1 F5 1.831(14) . ?
Sb1 F2 1.830(16) . ?
Sb1 F4A 1.841(15) . ?
Sb1 F3 1.837(14) . ?
Sb1 F4 1.850(19) . ?
Sb1 F2A 1.850(14) . ?
Sb2 F11 1.823(8) . ?
Sb2 F9 1.838(15) . ?
Sb2 F8 1.830(10) . ?
Sb2 F7 1.844(13) . ?
Sb2 F10 1.907(16) . ?
